data_4063887
loop_
_publ_author_name
'Hyder, Iqbal'
'Jim\'enez-Tenorio, Manuel'
'Puerta, M. Carmen'
'Valerga, Pedro'

_publ_section_title
;
 Nucleophilic Addition Reactions to Allenylidene Complexes of Ruthenium
 Bearing Hemilabile P,N Ligands: Isolation of the Vinylcarbene Complex
 [Cp*Ru&#x2550;CHCH&#x2550;CPh2(iPr2PNHPy)][PF6]
;
_journal_issue 4
_journal_name_full Organometallics
_journal_page_first 726
_journal_paper_doi 10.1021/om101013j
_journal_volume 30
_journal_year 2011
_chemical_formula_moiety 'C36 H44 N2 P Ru, F6 P'
_chemical_formula_sum 'C36 H44 F6 N2 P2 Ru'
_chemical_formula_weight 781.74
_chemical_name_common
;
[(\h^5^-C~5~Me~5~)Ru(=C=C=CPh~2~){\k^2^ P,N-^i^Pr~2~PNH(C~5~H~4~N)}][PF~6~]
;
_chemical_name_systematic
;
{(diisopropyl-phosphanyl)-(pyridin-2-yl)-amine-\k^2^-P,N}-(diphenyl-
allenylidene)-(pentahapto-pentamethyl-cyclopentadienyl)-ruthenium(II) 
hexafluorophosphate
;
_space_group_IT_number 2
_symmetry_cell_setting triclinic
_symmetry_Int_Tables_number 2
_symmetry_space_group_name_Hall '-P 1'
_symmetry_space_group_name_H-M 'P -1'
_atom_sites_solution_hydrogens geom
_atom_sites_solution_primary direct
_atom_sites_solution_secondary difmap
_audit_creation_method SHELXL-97
_cell_angle_alpha 86.55(3)
_cell_angle_beta 67.76(3)
_cell_angle_gamma 67.18(3)
_cell_formula_units_Z 2
_cell_length_a 12.261(3)
_cell_length_b 12.315(3)
_cell_length_c 13.560(3)
_cell_measurement_reflns_used 7246
_cell_measurement_temperature 100(2)
_cell_measurement_theta_max 24.998
_cell_measurement_theta_min 2.305
_cell_volume 1737.8(9)
_computing_cell_refinement 'SAINT (Bruker, 2001)'
_computing_data_collection 'SMART (Bruker, 2001)'
_computing_data_reduction 'SAINT (Bruker, 2001)'
_computing_molecular_graphics 'ORTEP-3 vers. 1.08 (Farrugia, 2005)'
_computing_publication_material 'SHELXTL (Sheldrick, 2001)'
_computing_structure_refinement 'SHELXTL (Sheldrick, 2001)'
_computing_structure_solution 'SHELXTL (Sheldrick, 2001)'
_diffrn_ambient_temperature 100(2)
_diffrn_measured_fraction_theta_full 0.990
_diffrn_measured_fraction_theta_max 0.990
_diffrn_measurement_device_type 'Bruker SMART APEX CCD area detector'
_diffrn_measurement_method '1700 omega scan frames, 0.3 deg, 10 sec'
_diffrn_radiation_monochromator graphite
_diffrn_radiation_probe x-ray
_diffrn_radiation_type MoK\a
_diffrn_radiation_wavelength 0.71073
_diffrn_reflns_av_R_equivalents 0.0240
_diffrn_reflns_av_sigmaI/netI 0.0355
_diffrn_reflns_limit_h_max 14
_diffrn_reflns_limit_h_min -14
_diffrn_reflns_limit_k_max 14
_diffrn_reflns_limit_k_min -10
_diffrn_reflns_limit_l_max 16
_diffrn_reflns_limit_l_min -16
_diffrn_reflns_number 12400
_diffrn_reflns_theta_full 25.00
_diffrn_reflns_theta_max 25.00
_diffrn_reflns_theta_min 1.63
_diffrn_source 'fine-focus sealed tube'
_diffrn_source_type 'Bruker SMART APEX'
_diffrn_standards_decay_% -0.0003
_diffrn_standards_number 0
_exptl_absorpt_coefficient_mu 0.604
_exptl_absorpt_correction_T_max 1.000
_exptl_absorpt_correction_T_min 0.852
_exptl_absorpt_correction_type multi-scan
_exptl_absorpt_process_details '(SADABS; Sheldrick, 2004)'
_exptl_crystal_colour red
_exptl_crystal_density_diffrn 1.494
_exptl_crystal_density_method 'not measured'
_exptl_crystal_description block
_exptl_crystal_F_000 804
_exptl_crystal_size_max 0.34
_exptl_crystal_size_mid 0.27
_exptl_crystal_size_min 0.18
_refine_diff_density_max 0.856
_refine_diff_density_min -0.542
_refine_diff_density_rms 0.070
_refine_ls_extinction_method none
_refine_ls_goodness_of_fit_ref 1.032
_refine_ls_hydrogen_treatment mixed
_refine_ls_matrix_type full
_refine_ls_number_parameters 436
_refine_ls_number_reflns 6074
_refine_ls_number_restraints 0
_refine_ls_restrained_S_all 1.032
_refine_ls_R_factor_all 0.0311
_refine_ls_R_factor_gt 0.0294
_refine_ls_shift/su_max 0.002
_refine_ls_shift/su_mean 0.000
_refine_ls_structure_factor_coef Fsqd
_refine_ls_weighting_details 'calc w=1/[\s^2^(Fo^2^)+(0.0391P)^2^+1.3477P] where P=(Fo^2^+2Fc^2^)/3'
_refine_ls_weighting_scheme calc
_refine_ls_wR_factor_gt 0.0752
_refine_ls_wR_factor_ref 0.0763
_reflns_number_gt 5792
_reflns_number_total 6074
_reflns_threshold_expression >2sigma(I)
_cod_data_source_file om101013j_si_002.cif
_cod_data_source_block pv0713
_cod_depositor_comments
;
 Replacing the "\K" substring with the "\k" substring in the
 values of the _chemical_name_common and _chemical_name_systematic
 data items.

 Antanas Vaitkus,
 2017-03-29
;
_cod_database_code 4063887

loop_
_symmetry_equiv_pos_as_xyz
'x, y, z'
'-x, -y, -z'

loop_
_atom_site_label
_atom_site_type_symbol
_atom_site_fract_x
_atom_site_fract_y
_atom_site_fract_z
_atom_site_U_iso_or_equiv
_atom_site_adp_type
_atom_site_occupancy
_atom_site_symmetry_multiplicity
_atom_site_calc_flag
_atom_site_refinement_flags
Ru1 Ru 0.772213(16) 0.819945(15) 0.713288(13) 0.01234(7) Uani 1 1 d .
P1 P 0.89177(5) 0.65744(5) 0.77423(4) 0.01459(13) Uani 1 1 d .
N1 N 1.04303(19) 0.64164(19) 0.69331(16) 0.0182(4) Uani 1 1 d .
H1 H 1.103(3) 0.592(3) 0.696(2) 0.024 Uiso 1 1 d .
N2 N 0.95646(17) 0.77854(16) 0.59050(14) 0.0144(4) Uani 1 1 d .
C1 C 0.5733(2) 0.8296(2) 0.78851(18) 0.0185(5) Uani 1 1 d .
C2 C 0.5708(2) 0.9444(2) 0.76589(18) 0.0173(5) Uani 1 1 d .
C3 C 0.6283(2) 0.9444(2) 0.65203(18) 0.0170(5) Uani 1 1 d .
C4 C 0.6624(2) 0.8280(2) 0.60495(18) 0.0168(5) Uani 1 1 d .
C5 C 0.6272(2) 0.7579(2) 0.68735(19) 0.0184(5) Uani 1 1 d .
C6 C 0.5048(3) 0.7958(3) 0.8949(2) 0.0307(6) Uani 1 1 d .
H6A H 0.5025 0.8426 0.9522 0.046 Uiso 1 1 calc R
H6B H 0.5501 0.7114 0.8990 0.046 Uiso 1 1 calc R
H6C H 0.4170 0.8112 0.9032 0.046 Uiso 1 1 calc R
C7 C 0.5067(2) 1.0520(2) 0.8461(2) 0.0259(6) Uani 1 1 d .
H7A H 0.4219 1.1002 0.8455 0.039 Uiso 1 1 calc R
H7B H 0.5593 1.0989 0.8270 0.039 Uiso 1 1 calc R
H7C H 0.4974 1.0268 0.9177 0.039 Uiso 1 1 calc R
C8 C 0.6311(2) 1.0507(2) 0.5936(2) 0.0259(6) Uani 1 1 d .
H8A H 0.5482 1.0938 0.5875 0.039 Uiso 1 1 calc R
H8B H 0.6992 1.0255 0.5219 0.039 Uiso 1 1 calc R
H8C H 0.6476 1.1026 0.6331 0.039 Uiso 1 1 calc R
C9 C 0.7169(2) 0.7915(2) 0.48664(19) 0.0265(6) Uani 1 1 d .
H9A H 0.7659 0.7056 0.4730 0.040 Uiso 1 1 calc R
H9B H 0.7735 0.8318 0.4485 0.040 Uiso 1 1 calc R
H9C H 0.6468 0.8133 0.4614 0.040 Uiso 1 1 calc R
C10 C 0.6199(3) 0.6416(2) 0.6740(2) 0.0301(6) Uani 1 1 d .
H10A H 0.5328 0.6549 0.6818 0.045 Uiso 1 1 calc R
H10B H 0.6414 0.5922 0.7287 0.045 Uiso 1 1 calc R
H10C H 0.6808 0.6016 0.6027 0.045 Uiso 1 1 calc R
C11 C 0.8152(2) 0.9224(2) 0.77507(17) 0.0155(5) Uani 1 1 d .
C12 C 0.8475(2) 0.9951(2) 0.80718(17) 0.0173(5) Uani 1 1 d .
C13 C 0.9029(2) 1.0565(2) 0.83516(17) 0.0162(5) Uani 1 1 d .
C14 C 0.8226(2) 1.1716(2) 0.90340(18) 0.0170(5) Uani 1 1 d .
C15 C 0.8378(2) 1.1933(2) 0.99654(19) 0.0209(5) Uani 1 1 d .
H15 H 0.8998 1.1337 1.0174 0.025 Uiso 1 1 calc R
C16 C 0.7626(2) 1.3014(2) 1.0585(2) 0.0248(5) Uani 1 1 d .
H16 H 0.7720 1.3149 1.1225 0.030 Uiso 1 1 calc R
C17 C 0.6741(2) 1.3894(2) 1.0276(2) 0.0259(6) Uani 1 1 d .
H17 H 0.6247 1.4642 1.0690 0.031 Uiso 1 1 calc R
C18 C 0.6576(2) 1.3681(2) 0.9359(2) 0.0247(5) Uani 1 1 d .
H18 H 0.5963 1.4285 0.9148 0.030 Uiso 1 1 calc R
C19 C 0.7301(2) 1.2595(2) 0.87483(18) 0.0202(5) Uani 1 1 d .
H19 H 0.7166 1.2449 0.8133 0.024 Uiso 1 1 calc R
C20 C 1.0448(2) 1.0119(2) 0.79375(17) 0.0169(5) Uani 1 1 d .
C21 C 1.1214(2) 0.8997(2) 0.73558(19) 0.0227(5) Uani 1 1 d .
H21 H 1.0816 0.8507 0.7264 0.027 Uiso 1 1 calc R
C22 C 1.2531(2) 0.8596(2) 0.6917(2) 0.0260(6) Uani 1 1 d .
H22 H 1.3033 0.7832 0.6532 0.031 Uiso 1 1 calc R
C23 C 1.3127(2) 0.9312(2) 0.7037(2) 0.0266(6) Uani 1 1 d .
H23 H 1.4035 0.9041 0.6729 0.032 Uiso 1 1 calc R
C24 C 1.2390(2) 1.0416(2) 0.7606(2) 0.0257(6) Uani 1 1 d .
H24 H 1.2796 1.0904 0.7689 0.031 Uiso 1 1 calc R
C25 C 1.1068(2) 1.0820(2) 0.80561(19) 0.0212(5) Uani 1 1 d .
H25 H 1.0574 1.1580 0.8450 0.025 Uiso 1 1 calc R
C26 C 0.8892(2) 0.5126(2) 0.75108(19) 0.0196(5) Uani 1 1 d .
H26 H 0.7985 0.5198 0.7870 0.023 Uiso 1 1 calc R
C27 C 0.9311(2) 0.4848(2) 0.6306(2) 0.0258(6) Uani 1 1 d .
H27A H 1.0236 0.4640 0.5949 0.039 Uiso 1 1 calc R
H27B H 0.8850 0.5544 0.6016 0.039 Uiso 1 1 calc R
H27C H 0.9115 0.4181 0.6183 0.039 Uiso 1 1 calc R
C28 C 0.9724(3) 0.4090(2) 0.7941(2) 0.0284(6) Uani 1 1 d .
H28A H 0.9744 0.3346 0.7699 0.043 Uiso 1 1 calc R
H28B H 0.9360 0.4200 0.8725 0.043 Uiso 1 1 calc R
H28C H 1.0597 0.4063 0.7672 0.043 Uiso 1 1 calc R
C29 C 0.8918(2) 0.6566(2) 0.90982(18) 0.0211(5) Uani 1 1 d .
H29 H 0.9624 0.5814 0.9116 0.025 Uiso 1 1 calc R
C30 C 0.9156(3) 0.7585(3) 0.9428(2) 0.0295(6) Uani 1 1 d .
H30A H 0.8425 0.8330 0.9504 0.044 Uiso 1 1 calc R
H30B H 0.9936 0.7620 0.8878 0.044 Uiso 1 1 calc R
H30C H 0.9262 0.7460 1.0112 0.044 Uiso 1 1 calc R
C31 C 0.7659(3) 0.6544(3) 0.99033(19) 0.0294(6) Uani 1 1 d .
H31A H 0.7683 0.6484 1.0619 0.044 Uiso 1 1 calc R
H31B H 0.7540 0.5860 0.9700 0.044 Uiso 1 1 calc R
H31C H 0.6945 0.7274 0.9908 0.044 Uiso 1 1 calc R
C32 C 1.0628(2) 0.6985(2) 0.60164(17) 0.0155(5) Uani 1 1 d .
C33 C 1.1865(2) 0.6770(2) 0.52621(18) 0.0187(5) Uani 1 1 d .
H33 H 1.2596 0.6193 0.5352 0.022 Uiso 1 1 calc R
C34 C 1.2000(2) 0.7412(2) 0.43846(19) 0.0213(5) Uani 1 1 d .
H34 H 1.2828 0.7275 0.3857 0.026 Uiso 1 1 calc R
C35 C 1.0913(2) 0.8263(2) 0.42812(19) 0.0238(5) Uani 1 1 d .
H35 H 1.0988 0.8724 0.3690 0.029 Uiso 1 1 calc R
C36 C 0.9734(2) 0.8423(2) 0.50470(18) 0.0201(5) Uani 1 1 d .
H36 H 0.8996 0.9011 0.4975 0.024 Uiso 1 1 calc R
P2 P 0.37770(6) 0.40988(6) 0.69025(5) 0.02159(15) Uani 1 1 d .
F1 F 0.29499(14) 0.43456(13) 0.61650(11) 0.0273(3) Uani 1 1 d .
F2 F 0.24717(15) 0.48681(14) 0.78908(12) 0.0337(4) Uani 1 1 d .
F3 F 0.35037(15) 0.29340(13) 0.72343(12) 0.0309(3) Uani 1 1 d .
F4 F 0.40028(17) 0.52836(15) 0.65810(14) 0.0414(4) Uani 1 1 d .
F5 F 0.50363(14) 0.33532(15) 0.59068(12) 0.0366(4) Uani 1 1 d .
F6 F 0.45724(17) 0.38591(16) 0.76466(14) 0.0428(4) Uani 1 1 d .

loop_
_atom_site_aniso_label
_atom_site_aniso_U_11
_atom_site_aniso_U_22
_atom_site_aniso_U_33
_atom_site_aniso_U_23
_atom_site_aniso_U_13
_atom_site_aniso_U_12
Ru1 0.01345(11) 0.01361(11) 0.01307(10) 0.00159(7) -0.00745(7) -0.00625(8)
P1 0.0163(3) 0.0152(3) 0.0142(3) 0.0032(2) -0.0075(2) -0.0069(2)
N1 0.0151(10) 0.0187(11) 0.0202(10) 0.0063(8) -0.0094(8) -0.0041(8)
N2 0.0149(9) 0.0138(10) 0.0158(9) 0.0016(7) -0.0071(7) -0.0057(8)
C1 0.0154(11) 0.0253(13) 0.0198(11) 0.0025(10) -0.0096(9) -0.0104(10)
C2 0.0125(11) 0.0212(13) 0.0209(11) -0.0020(10) -0.0097(9) -0.0056(10)
C3 0.0125(11) 0.0191(12) 0.0212(11) 0.0011(9) -0.0100(9) -0.0044(9)
C4 0.0139(11) 0.0207(13) 0.0182(11) -0.0009(9) -0.0112(9) -0.0039(9)
C5 0.0158(11) 0.0192(13) 0.0268(12) 0.0021(10) -0.0140(10) -0.0078(10)
C6 0.0273(14) 0.0462(18) 0.0244(13) 0.0073(12) -0.0084(11) -0.0223(13)
C7 0.0216(13) 0.0267(14) 0.0277(13) -0.0080(11) -0.0112(11) -0.0047(11)
C8 0.0273(13) 0.0216(14) 0.0349(14) 0.0096(11) -0.0195(12) -0.0095(11)
C9 0.0260(13) 0.0338(15) 0.0210(12) -0.0028(11) -0.0132(11) -0.0081(12)
C10 0.0307(14) 0.0249(15) 0.0465(16) 0.0041(12) -0.0227(13) -0.0152(12)
C11 0.0147(11) 0.0156(12) 0.0161(11) 0.0038(9) -0.0083(9) -0.0040(9)
C12 0.0173(11) 0.0182(12) 0.0169(11) 0.0034(9) -0.0084(9) -0.0061(10)
C13 0.0209(12) 0.0179(12) 0.0150(10) 0.0048(9) -0.0111(9) -0.0092(10)
C14 0.0181(11) 0.0176(12) 0.0196(11) 0.0031(9) -0.0075(9) -0.0113(10)
C15 0.0231(12) 0.0210(13) 0.0235(12) 0.0035(10) -0.0127(10) -0.0102(10)
C16 0.0274(13) 0.0281(14) 0.0237(12) -0.0030(11) -0.0094(11) -0.0155(11)
C17 0.0221(13) 0.0209(14) 0.0303(13) -0.0034(11) -0.0036(11) -0.0097(11)
C18 0.0194(12) 0.0210(13) 0.0309(13) 0.0058(11) -0.0079(11) -0.0074(10)
C19 0.0197(12) 0.0244(13) 0.0192(11) 0.0048(10) -0.0087(10) -0.0107(10)
C20 0.0218(12) 0.0178(12) 0.0170(11) 0.0052(9) -0.0123(9) -0.0095(10)
C21 0.0243(13) 0.0223(13) 0.0259(12) 0.0010(10) -0.0120(10) -0.0110(11)
C22 0.0240(13) 0.0249(14) 0.0270(13) -0.0027(11) -0.0119(11) -0.0049(11)
C23 0.0181(12) 0.0361(16) 0.0278(13) 0.0060(11) -0.0129(11) -0.0093(11)
C24 0.0253(13) 0.0287(15) 0.0334(14) 0.0055(11) -0.0183(11) -0.0147(11)
C25 0.0242(13) 0.0195(13) 0.0260(12) 0.0045(10) -0.0146(10) -0.0101(10)
C26 0.0209(12) 0.0149(12) 0.0231(12) 0.0018(9) -0.0080(10) -0.0077(10)
C27 0.0294(14) 0.0206(13) 0.0273(13) -0.0030(10) -0.0115(11) -0.0083(11)
C28 0.0332(14) 0.0173(13) 0.0343(14) 0.0075(11) -0.0152(12) -0.0081(11)
C29 0.0253(13) 0.0239(13) 0.0166(11) 0.0061(10) -0.0130(10) -0.0082(11)
C30 0.0432(16) 0.0362(16) 0.0240(13) 0.0089(11) -0.0235(12) -0.0214(13)
C31 0.0381(15) 0.0352(16) 0.0169(12) 0.0044(11) -0.0080(11) -0.0195(13)
C32 0.0189(11) 0.0141(12) 0.0170(11) 0.0006(9) -0.0091(9) -0.0078(9)
C33 0.0183(12) 0.0172(12) 0.0212(11) 0.0015(9) -0.0093(10) -0.0059(10)
C34 0.0192(12) 0.0244(13) 0.0189(11) 0.0012(10) -0.0041(10) -0.0104(10)
C35 0.0249(13) 0.0269(14) 0.0192(12) 0.0091(10) -0.0080(10) -0.0113(11)
C36 0.0205(12) 0.0209(13) 0.0206(11) 0.0055(10) -0.0112(10) -0.0072(10)
P2 0.0222(3) 0.0196(3) 0.0245(3) 0.0022(3) -0.0136(3) -0.0054(3)
F1 0.0315(8) 0.0243(8) 0.0304(8) 0.0030(6) -0.0205(7) -0.0068(6)
F2 0.0352(9) 0.0301(9) 0.0274(8) -0.0046(7) -0.0113(7) -0.0041(7)
F3 0.0379(9) 0.0211(8) 0.0320(8) 0.0071(6) -0.0143(7) -0.0097(7)
F4 0.0494(10) 0.0331(10) 0.0564(11) 0.0115(8) -0.0269(9) -0.0259(8)
F5 0.0252(8) 0.0369(10) 0.0339(8) 0.0031(7) -0.0063(7) -0.0031(7)
F6 0.0457(10) 0.0469(11) 0.0476(10) 0.0043(8) -0.0364(9) -0.0121(8)

loop_
_atom_type_symbol
_atom_type_description
_atom_type_scat_dispersion_real
_atom_type_scat_dispersion_imag
_atom_type_scat_source
C C 0.0033 0.0016 'International Tables Vol C Tables 4.2.6.8 and 6.1.1.4'
H H 0.0000 0.0000 'International Tables Vol C Tables 4.2.6.8 and 6.1.1.4'
N N 0.0061 0.0033 'International Tables Vol C Tables 4.2.6.8 and 6.1.1.4'
F F 0.0171 0.0103 'International Tables Vol C Tables 4.2.6.8 and 6.1.1.4'
P P 0.1023 0.0942 'International Tables Vol C Tables 4.2.6.8 and 6.1.1.4'
Ru Ru -1.2594 0.8363 'International Tables Vol C Tables 4.2.6.8 and 6.1.1.4'

loop_
_geom_angle_atom_site_label_1
_geom_angle_atom_site_label_2
_geom_angle_atom_site_label_3
_geom_angle
C11 Ru1 N2 84.46(9)
C11 Ru1 C2 92.42(9)
N2 Ru1 C2 143.17(8)
C11 Ru1 C1 117.65(10)
N2 Ru1 C1 156.72(8)
C2 Ru1 C1 37.56(9)
C11 Ru1 C3 103.08(9)
N2 Ru1 C3 107.40(8)
C2 Ru1 C3 37.72(8)
C1 Ru1 C3 62.62(9)
C11 Ru1 P1 92.12(7)
N2 Ru1 P1 79.70(6)
C2 Ru1 P1 137.13(7)
C1 Ru1 P1 105.06(7)
C3 Ru1 P1 163.65(6)
C11 Ru1 C4 138.78(9)
N2 Ru1 C4 97.79(8)
C2 Ru1 C4 61.65(8)
C1 Ru1 C4 61.17(8)
C3 Ru1 C4 36.86(8)
P1 Ru1 C4 128.91(6)
C11 Ru1 C5 153.31(9)
N2 Ru1 C5 119.75(8)
C2 Ru1 C5 61.68(9)
C1 Ru1 C5 37.12(9)
C3 Ru1 C5 61.05(9)
P1 Ru1 C5 102.61(6)
C4 Ru1 C5 35.36(8)
N1 P1 C29 103.96(11)
N1 P1 C26 103.54(11)
C29 P1 C26 103.27(11)
N1 P1 Ru1 101.00(8)
C29 P1 Ru1 123.52(9)
C26 P1 Ru1 118.77(8)
C32 N1 P1 119.67(17)
C32 N1 H1 115(2)
P1 N1 H1 123(2)
C32 N2 C36 117.5(2)
C32 N2 Ru1 120.99(15)
C36 N2 Ru1 121.00(15)
C2 C1 C5 108.0(2)
C2 C1 C6 126.0(2)
C5 C1 C6 124.5(2)
C2 C1 Ru1 70.44(13)
C5 C1 Ru1 75.72(13)
C6 C1 Ru1 130.50(17)
C1 C2 C3 108.4(2)
C1 C2 C7 126.2(2)
C3 C2 C7 125.1(2)
C1 C2 Ru1 72.00(13)
C3 C2 Ru1 72.77(13)
C7 C2 Ru1 125.86(16)
C2 C3 C4 107.1(2)
C2 C3 C8 125.7(2)
C4 C3 C8 126.4(2)
C2 C3 Ru1 69.50(13)
C4 C3 Ru1 74.43(13)
C8 C3 Ru1 129.07(16)
C5 C4 C3 109.0(2)
C5 C4 C9 125.8(2)
C3 C4 C9 125.0(2)
C5 C4 Ru1 72.92(13)
C3 C4 Ru1 68.70(12)
C9 C4 Ru1 128.09(16)
C4 C5 C1 107.4(2)
C4 C5 C10 126.3(2)
C1 C5 C10 125.1(2)
C4 C5 Ru1 71.73(13)
C1 C5 Ru1 67.16(13)
C10 C5 Ru1 135.97(17)
C1 C6 H6A 109.5
C1 C6 H6B 109.5
H6A C6 H6B 109.5
C1 C6 H6C 109.5
H6A C6 H6C 109.5
H6B C6 H6C 109.5
C2 C7 H7A 109.5
C2 C7 H7B 109.5
H7A C7 H7B 109.5
C2 C7 H7C 109.5
H7A C7 H7C 109.5
H7B C7 H7C 109.5
C3 C8 H8A 109.5
C3 C8 H8B 109.5
H8A C8 H8B 109.5
C3 C8 H8C 109.5
H8A C8 H8C 109.5
H8B C8 H8C 109.5
C4 C9 H9A 109.5
C4 C9 H9B 109.5
H9A C9 H9B 109.5
C4 C9 H9C 109.5
H9A C9 H9C 109.5
H9B C9 H9C 109.5
C5 C10 H10A 109.5
C5 C10 H10B 109.5
H10A C10 H10B 109.5
C5 C10 H10C 109.5
H10A C10 H10C 109.5
H10B C10 H10C 109.5
C12 C11 Ru1 174.09(19)
C11 C12 C13 169.7(2)
C12 C13 C20 119.6(2)
C12 C13 C14 120.3(2)
C20 C13 C14 120.1(2)
C19 C14 C15 119.0(2)
C19 C14 C13 119.8(2)
C15 C14 C13 121.2(2)
C16 C15 C14 120.3(2)
C16 C15 H15 119.9
C14 C15 H15 119.9
C17 C16 C15 120.3(2)
C17 C16 H16 119.8
C15 C16 H16 119.8
C16 C17 C18 119.7(2)
C16 C17 H17 120.1
C18 C17 H17 120.1
C19 C18 C17 120.4(2)
C19 C18 H18 119.8
C17 C18 H18 119.8
C18 C19 C14 120.2(2)
C18 C19 H19 119.9
C14 C19 H19 119.9
C25 C20 C21 117.9(2)
C25 C20 C13 121.5(2)
C21 C20 C13 120.5(2)
C22 C21 C20 121.3(2)
C22 C21 H21 119.4
C20 C21 H21 119.4
C21 C22 C23 119.9(2)
C21 C22 H22 120.1
C23 C22 H22 120.1
C24 C23 C22 119.7(2)
C24 C23 H23 120.2
C22 C23 H23 120.2
C23 C24 C25 120.6(2)
C23 C24 H24 119.7
C25 C24 H24 119.7
C24 C25 C20 120.6(2)
C24 C25 H25 119.7
C20 C25 H25 119.7
C27 C26 C28 109.5(2)
C27 C26 P1 108.52(17)
C28 C26 P1 115.16(18)
C27 C26 H26 107.8
C28 C26 H26 107.8
P1 C26 H26 107.8
C26 C27 H27A 109.5
C26 C27 H27B 109.5
H27A C27 H27B 109.5
C26 C27 H27C 109.5
H27A C27 H27C 109.5
H27B C27 H27C 109.5
C26 C28 H28A 109.5
C26 C28 H28B 109.5
H28A C28 H28B 109.5
C26 C28 H28C 109.5
H28A C28 H28C 109.5
H28B C28 H28C 109.5
C30 C29 C31 110.5(2)
C30 C29 P1 114.30(17)
C31 C29 P1 109.49(17)
C30 C29 H29 107.4
C31 C29 H29 107.4
P1 C29 H29 107.4
C29 C30 H30A 109.5
C29 C30 H30B 109.5
H30A C30 H30B 109.5
C29 C30 H30C 109.5
H30A C30 H30C 109.5
H30B C30 H30C 109.5
C29 C31 H31A 109.5
C29 C31 H31B 109.5
H31A C31 H31B 109.5
C29 C31 H31C 109.5
H31A C31 H31C 109.5
H31B C31 H31C 109.5
N2 C32 N1 116.2(2)
N2 C32 C33 122.2(2)
N1 C32 C33 121.6(2)
C34 C33 C32 118.7(2)
C34 C33 H33 120.6
C32 C33 H33 120.6
C33 C34 C35 119.4(2)
C33 C34 H34 120.3
C35 C34 H34 120.3
C36 C35 C34 118.7(2)
C36 C35 H35 120.6
C34 C35 H35 120.6
N2 C36 C35 123.4(2)
N2 C36 H36 118.3
C35 C36 H36 118.3
F5 P2 F4 90.89(10)
F5 P2 F6 91.13(10)
F4 P2 F6 90.89(10)
F5 P2 F3 90.48(9)
F4 P2 F3 178.21(9)
F6 P2 F3 90.23(10)
F5 P2 F2 178.20(9)
F4 P2 F2 88.92(10)
F6 P2 F2 90.66(9)
F3 P2 F2 89.67(9)
F5 P2 F1 89.71(9)
F4 P2 F1 89.46(9)
F6 P2 F1 179.08(9)
F3 P2 F1 89.40(9)
F2 P2 F1 88.50(9)

loop_
_geom_bond_atom_site_label_1
_geom_bond_atom_site_label_2
_geom_bond_distance
Ru1 C11 1.884(2)
Ru1 N2 2.121(2)
Ru1 C2 2.195(2)
Ru1 C1 2.216(2)
Ru1 C3 2.239(2)
Ru1 P1 2.2977(10)
Ru1 C4 2.315(2)
Ru1 C5 2.330(2)
P1 N1 1.699(2)
P1 C29 1.838(2)
P1 C26 1.844(2)
N1 C32 1.376(3)
N1 H1 0.77(3)
N2 C32 1.352(3)
N2 C36 1.359(3)
C1 C2 1.420(3)
C1 C5 1.451(3)
C1 C6 1.497(3)
C2 C3 1.434(3)
C2 C7 1.508(3)
C3 C4 1.441(3)
C3 C8 1.495(3)
C4 C5 1.411(3)
C4 C9 1.505(3)
C5 C10 1.494(3)
C6 H6A 0.9800
C6 H6B 0.9800
C6 H6C 0.9800
C7 H7A 0.9800
C7 H7B 0.9800
C7 H7C 0.9800
C8 H8A 0.9800
C8 H8B 0.9800
C8 H8C 0.9800
C9 H9A 0.9800
C9 H9B 0.9800
C9 H9C 0.9800
C10 H10A 0.9800
C10 H10B 0.9800
C10 H10C 0.9800
C11 C12 1.265(3)
C12 C13 1.344(3)
C13 C20 1.483(3)
C13 C14 1.491(3)
C14 C19 1.392(3)
C14 C15 1.399(3)
C15 C16 1.388(4)
C15 H15 0.9500
C16 C17 1.379(4)
C16 H16 0.9500
C17 C18 1.388(4)
C17 H17 0.9500
C18 C19 1.385(4)
C18 H18 0.9500
C19 H19 0.9500
C20 C25 1.403(3)
C20 C21 1.406(3)
C21 C22 1.376(4)
C21 H21 0.9500
C22 C23 1.395(4)
C22 H22 0.9500
C23 C24 1.381(4)
C23 H23 0.9500
C24 C25 1.383(4)
C24 H24 0.9500
C25 H25 0.9500
C26 C27 1.531(3)
C26 C28 1.536(4)
C26 H26 1.0000
C27 H27A 0.9800
C27 H27B 0.9800
C27 H27C 0.9800
C28 H28A 0.9800
C28 H28B 0.9800
C28 H28C 0.9800
C29 C30 1.520(4)
C29 C31 1.526(3)
C29 H29 1.0000
C30 H30A 0.9800
C30 H30B 0.9800
C30 H30C 0.9800
C31 H31A 0.9800
C31 H31B 0.9800
C31 H31C 0.9800
C32 C33 1.401(3)
C33 C34 1.381(3)
C33 H33 0.9500
C34 C35 1.391(4)
C34 H34 0.9500
C35 C36 1.369(3)
C35 H35 0.9500
C36 H36 0.9500
P2 F5 1.5881(18)
P2 F4 1.5940(18)
P2 F6 1.5944(16)
P2 F3 1.5980(17)
P2 F2 1.6150(18)
P2 F1 1.6165(15)

loop_
_geom_torsion_atom_site_label_1
_geom_torsion_atom_site_label_2
_geom_torsion_atom_site_label_3
_geom_torsion_atom_site_label_4
_geom_torsion
C11 Ru1 P1 N1 -71.83(10)
N2 Ru1 P1 N1 12.15(9)
C2 Ru1 P1 N1 -167.69(11)
C1 Ru1 P1 N1 168.77(10)
C3 Ru1 P1 N1 129.6(2)
C4 Ru1 P1 N1 103.89(11)
C5 Ru1 P1 N1 130.58(10)
C11 Ru1 P1 C29 43.23(12)
N2 Ru1 P1 C29 127.21(11)
C2 Ru1 P1 C29 -52.63(14)
C1 Ru1 P1 C29 -76.16(12)
C3 Ru1 P1 C29 -115.4(2)
C4 Ru1 P1 C29 -141.05(12)
C5 Ru1 P1 C29 -114.35(12)
C11 Ru1 P1 C26 175.91(11)
N2 Ru1 P1 C26 -100.11(10)
C2 Ru1 P1 C26 80.05(13)
C1 Ru1 P1 C26 56.51(11)
C3 Ru1 P1 C26 17.3(2)
C4 Ru1 P1 C26 -8.37(12)
C5 Ru1 P1 C26 18.32(11)
C29 P1 N1 C32 -144.92(19)
C26 P1 N1 C32 107.43(19)
Ru1 P1 N1 C32 -16.02(19)
C11 Ru1 N2 C32 82.47(18)
C2 Ru1 N2 C32 169.10(16)
C1 Ru1 N2 C32 -114.9(2)
C3 Ru1 N2 C32 -175.53(16)
P1 Ru1 N2 C32 -10.71(16)
C4 Ru1 N2 C32 -138.98(17)
C5 Ru1 N2 C32 -109.43(17)
C11 Ru1 N2 C36 -88.79(19)
C2 Ru1 N2 C36 -2.2(2)
C1 Ru1 N2 C36 73.8(3)
C3 Ru1 N2 C36 13.2(2)
P1 Ru1 N2 C36 178.03(18)
C4 Ru1 N2 C36 49.76(19)
C5 Ru1 N2 C36 79.31(19)
C11 Ru1 C1 C2 52.91(16)
N2 Ru1 C1 C2 -107.4(2)
C3 Ru1 C1 C2 -38.03(13)
P1 Ru1 C1 C2 153.53(11)
C4 Ru1 C1 C2 -80.01(14)
C5 Ru1 C1 C2 -115.38(19)
C11 Ru1 C1 C5 168.29(13)
N2 Ru1 C1 C5 7.9(3)
C2 Ru1 C1 C5 115.38(19)
C3 Ru1 C1 C5 77.35(14)
P1 Ru1 C1 C5 -91.09(13)
C4 Ru1 C1 C5 35.37(13)
C11 Ru1 C1 C6 -68.2(3)
N2 Ru1 C1 C6 131.4(2)
C2 Ru1 C1 C6 -121.1(3)
C3 Ru1 C1 C6 -159.2(3)
P1 Ru1 C1 C6 32.4(2)
C4 Ru1 C1 C6 158.8(3)
C5 Ru1 C1 C6 123.5(3)
C5 C1 C2 C3 -2.9(2)
C6 C1 C2 C3 -169.4(2)
Ru1 C1 C2 C3 64.14(16)
C5 C1 C2 C7 171.3(2)
C6 C1 C2 C7 4.7(4)
Ru1 C1 C2 C7 -121.7(2)
C5 C1 C2 Ru1 -67.01(16)
C6 C1 C2 Ru1 126.4(2)
C11 Ru1 C2 C1 -134.99(14)
N2 Ru1 C2 C1 141.02(14)
C3 Ru1 C2 C1 116.61(19)
P1 Ru1 C2 C1 -39.25(16)
C4 Ru1 C2 C1 78.64(14)
C5 Ru1 C2 C1 38.27(13)
C11 Ru1 C2 C3 108.40(14)
N2 Ru1 C2 C3 24.4(2)
C1 Ru1 C2 C3 -116.61(19)
P1 Ru1 C2 C3 -155.86(11)
C4 Ru1 C2 C3 -37.98(13)
C5 Ru1 C2 C3 -78.34(14)
C11 Ru1 C2 C7 -12.9(2)
N2 Ru1 C2 C7 -96.9(2)
C1 Ru1 C2 C7 122.1(3)
C3 Ru1 C2 C7 -121.3(3)
P1 Ru1 C2 C7 82.8(2)
C4 Ru1 C2 C7 -159.3(2)
C5 Ru1 C2 C7 160.4(2)
C1 C2 C3 C4 1.8(2)
C7 C2 C3 C4 -172.4(2)
Ru1 C2 C3 C4 65.49(15)
C1 C2 C3 C8 172.3(2)
C7 C2 C3 C8 -1.9(4)
Ru1 C2 C3 C8 -124.0(2)
C1 C2 C3 Ru1 -63.64(16)
C7 C2 C3 Ru1 122.1(2)
C11 Ru1 C3 C2 -76.73(15)
N2 Ru1 C3 C2 -164.95(13)
C1 Ru1 C3 C2 37.86(13)
P1 Ru1 C3 C2 81.3(2)
C4 Ru1 C3 C2 115.48(19)
C5 Ru1 C3 C2 80.15(15)
C11 Ru1 C3 C4 167.78(13)
N2 Ru1 C3 C4 79.56(14)
C2 Ru1 C3 C4 -115.48(19)
C1 Ru1 C3 C4 -77.63(14)
P1 Ru1 C3 C4 -34.2(3)
C5 Ru1 C3 C4 -35.33(13)
C11 Ru1 C3 C8 43.2(2)
N2 Ru1 C3 C8 -45.0(2)
C2 Ru1 C3 C8 120.0(3)
C1 Ru1 C3 C8 157.8(2)
P1 Ru1 C3 C8 -158.75(16)
C4 Ru1 C3 C8 -124.5(3)
C5 Ru1 C3 C8 -159.9(2)
C2 C3 C4 C5 -0.1(2)
C8 C3 C4 C5 -170.5(2)
Ru1 C3 C4 C5 62.12(16)
C2 C3 C4 C9 175.4(2)
C8 C3 C4 C9 5.0(4)
Ru1 C3 C4 C9 -122.4(2)
C2 C3 C4 Ru1 -62.22(15)
C8 C3 C4 Ru1 127.4(2)
C11 Ru1 C4 C5 -137.25(16)
N2 Ru1 C4 C5 132.27(14)
C2 Ru1 C4 C5 -80.15(15)
C1 Ru1 C4 C5 -37.14(14)
C3 Ru1 C4 C5 -119.02(19)
P1 Ru1 C4 C5 49.25(16)
C11 Ru1 C4 C3 -18.23(19)
N2 Ru1 C4 C3 -108.71(14)
C2 Ru1 C4 C3 38.87(13)
C1 Ru1 C4 C3 81.88(15)
P1 Ru1 C4 C3 168.27(10)
C5 Ru1 C4 C3 119.02(19)
C11 Ru1 C4 C9 100.2(2)
N2 Ru1 C4 C9 9.8(2)
C2 Ru1 C4 C9 157.3(3)
C1 Ru1 C4 C9 -159.6(3)
C3 Ru1 C4 C9 118.5(3)
P1 Ru1 C4 C9 -73.3(2)
C5 Ru1 C4 C9 -122.5(3)
C3 C4 C5 C1 -1.6(2)
C9 C4 C5 C1 -177.1(2)
Ru1 C4 C5 C1 57.85(15)
C3 C4 C5 C10 166.3(2)
C9 C4 C5 C10 -9.1(4)
Ru1 C4 C5 C10 -134.2(2)
C3 C4 C5 Ru1 -59.50(15)
C9 C4 C5 Ru1 125.0(2)
C2 C1 C5 C4 2.8(2)
C6 C1 C5 C4 169.6(2)
Ru1 C1 C5 C4 -60.73(16)
C2 C1 C5 C10 -165.4(2)
C6 C1 C5 C10 1.4(4)
Ru1 C1 C5 C10 131.1(2)
C2 C1 C5 Ru1 63.52(15)
C6 C1 C5 Ru1 -129.7(2)
C11 Ru1 C5 C4 95.2(2)
N2 Ru1 C5 C4 -57.61(16)
C2 Ru1 C5 C4 80.06(15)
C1 Ru1 C5 C4 118.8(2)
C3 Ru1 C5 C4 36.84(13)
P1 Ru1 C5 C4 -142.84(13)
C11 Ru1 C5 C1 -23.6(3)
N2 Ru1 C5 C1 -176.39(13)
C2 Ru1 C5 C1 -38.72(14)
C3 Ru1 C5 C1 -81.95(15)
P1 Ru1 C5 C1 98.38(14)
C4 Ru1 C5 C1 -118.8(2)
C11 Ru1 C5 C10 -141.1(3)
N2 Ru1 C5 C10 66.1(3)
C2 Ru1 C5 C10 -156.2(3)
C1 Ru1 C5 C10 -117.5(3)
C3 Ru1 C5 C10 160.6(3)
P1 Ru1 C5 C10 -19.1(3)
C4 Ru1 C5 C10 123.7(3)
C11 C12 C13 C20 14.0(14)
C11 C12 C13 C14 -168.8(12)
C12 C13 C14 C19 -51.6(3)
C20 C13 C14 C19 125.6(2)
C12 C13 C14 C15 128.0(2)
C20 C13 C14 C15 -54.7(3)
C19 C14 C15 C16 -0.8(3)
C13 C14 C15 C16 179.5(2)
C14 C15 C16 C17 -1.4(4)
C15 C16 C17 C18 2.0(4)
C16 C17 C18 C19 -0.5(4)
C17 C18 C19 C14 -1.7(4)
C15 C14 C19 C18 2.3(3)
C13 C14 C19 C18 -178.0(2)
C12 C13 C20 C25 169.0(2)
C14 C13 C20 C25 -8.2(3)
C12 C13 C20 C21 -7.2(3)
C14 C13 C20 C21 175.6(2)
C25 C20 C21 C22 0.1(4)
C13 C20 C21 C22 176.5(2)
C20 C21 C22 C23 -0.6(4)
C21 C22 C23 C24 0.6(4)
C22 C23 C24 C25 -0.1(4)
C23 C24 C25 C20 -0.4(4)
C21 C20 C25 C24 0.4(3)
C13 C20 C25 C24 -175.9(2)
N1 P1 C26 C27 -54.22(19)
C29 P1 C26 C27 -162.39(17)
Ru1 P1 C26 C27 56.65(19)
N1 P1 C26 C28 68.86(19)
C29 P1 C26 C28 -39.3(2)
Ru1 P1 C26 C28 179.73(15)
N1 P1 C29 C30 62.7(2)
C26 P1 C29 C30 170.52(19)
Ru1 P1 C29 C30 -50.9(2)
N1 P1 C29 C31 -172.82(17)
C26 P1 C29 C31 -65.0(2)
Ru1 P1 C29 C31 73.6(2)
C36 N2 C32 N1 175.3(2)
Ru1 N2 C32 N1 3.7(3)
C36 N2 C32 C33 -2.7(3)
Ru1 N2 C32 C33 -174.27(17)
P1 N1 C32 N2 9.7(3)
P1 N1 C32 C33 -172.25(17)
N2 C32 C33 C34 1.1(3)
N1 C32 C33 C34 -176.8(2)
C32 C33 C34 C35 0.9(4)
C33 C34 C35 C36 -1.2(4)
C32 N2 C36 C35 2.5(3)
Ru1 N2 C36 C35 174.05(19)
C34 C35 C36 N2 -0.6(4)
